data_4348609
loop_
_publ_author_name
'Gao, Hong-Ling'
'Jiang, Li'
'Wang, Wen-Min'
'Wang, Shi-Yu'
'Zhang, Hong-Xia'
'Cui, Jian-Zhong'

_publ_section_title
;
 Single-Molecule-Magnet Behavior and Fluorescence Properties of
 8-Hydroxyquinolinate Derivative-Based Rare-Earth Complexes.
;
_journal_issue 17
_journal_name_full 'Inorganic chemistry'
_journal_page_first 8898
_journal_page_last 8904
_journal_paper_doi 10.1021/acs.inorgchem.6b01420
_journal_volume 55
_journal_year 2016
_chemical_formula_sum 'C156 H106 F6 N12 O16 Tb4'
_chemical_formula_weight 3154.20
_space_group_IT_number 14
_space_group_name_Hall '-P 2ybc'
_space_group_name_H-M_alt 'P 1 21/c 1'
_symmetry_cell_setting monoclinic
_symmetry_space_group_name_H-M 'P 1 21/c 1'
_atom_sites_solution_hydrogens geom
_atom_sites_solution_primary direct
_atom_sites_solution_secondary difmap
_audit_creation_method SHELXL-97
_cell_angle_alpha 90.00
_cell_angle_beta 108.83(3)
_cell_angle_gamma 90.00
_cell_formula_units_Z 2
_cell_length_a 18.399(4)
_cell_length_b 18.622(4)
_cell_length_c 22.385(5)
_cell_measurement_reflns_used 19380
_cell_measurement_temperature 123(2)
_cell_measurement_theta_max 27.9986
_cell_measurement_theta_min 1.6010
_cell_volume 7259(3)
_computing_cell_refinement CrystalClear
_computing_data_collection CrystalClear
_computing_data_reduction CrystalClear
_computing_molecular_graphics 'Bruker SHELXTL'
_computing_publication_material 'Bruker SHELXTL'
_computing_structure_refinement 'SHELXL-97 (Sheldrick, 1997)'
_computing_structure_solution 'SHELXS-97 (Sheldrick, 1990)'
_diffrn_ambient_temperature 123(2)
_diffrn_detector_area_resol_mean 7.31
_diffrn_measured_fraction_theta_full 0.989
_diffrn_measured_fraction_theta_max 0.989
_diffrn_measurement_device_type 'Rigaku Saturn 70 CCD'
_diffrn_measurement_method '\w scans'
_diffrn_radiation_monochromator multilayer
_diffrn_radiation_source 'rotating anode'
_diffrn_radiation_type MoK\a
_diffrn_radiation_wavelength 0.71073
_diffrn_reflns_av_R_equivalents 0.0634
_diffrn_reflns_av_sigmaI/netI 0.0553
_diffrn_reflns_limit_h_max 24
_diffrn_reflns_limit_h_min -23
_diffrn_reflns_limit_k_max 24
_diffrn_reflns_limit_k_min -24
_diffrn_reflns_limit_l_max 29
_diffrn_reflns_limit_l_min -29
_diffrn_reflns_number 91780
_diffrn_reflns_theta_full 28.13
_diffrn_reflns_theta_max 28.13
_diffrn_reflns_theta_min 1.60
_diffrn_standards_decay_% 0
_diffrn_standards_interval_count 0
_diffrn_standards_interval_time 0
_diffrn_standards_number 0
_exptl_absorpt_coefficient_mu 1.998
_exptl_absorpt_correction_T_max 0.8252
_exptl_absorpt_correction_T_min 0.6907
_exptl_absorpt_correction_type multi-scan
_exptl_absorpt_process_details CrystalClear
_exptl_crystal_colour Colorless
_exptl_crystal_density_diffrn 1.443
_exptl_crystal_density_method 'not measured'
_exptl_crystal_description Prism
_exptl_crystal_F_000 3136
_exptl_crystal_size_max 0.20
_exptl_crystal_size_mid 0.12
_exptl_crystal_size_min 0.10
_refine_diff_density_max 2.097
_refine_diff_density_min -1.536
_refine_diff_density_rms 0.132
_refine_ls_extinction_coef 0.00047(5)
_refine_ls_extinction_expression Fc^*^=kFc[1+0.001xFc^2^\l^3^/sin(2\q)]^-1/4^
_refine_ls_extinction_method SHELXL
_refine_ls_goodness_of_fit_ref 1.083
_refine_ls_hydrogen_treatment mixed
_refine_ls_matrix_type full
_refine_ls_number_parameters 875
_refine_ls_number_reflns 17580
_refine_ls_number_restraints 0
_refine_ls_restrained_S_all 1.083
_refine_ls_R_factor_all 0.0623
_refine_ls_R_factor_gt 0.0478
_refine_ls_shift/su_max 0.004
_refine_ls_shift/su_mean 0.000
_refine_ls_structure_factor_coef Fsqd
_refine_ls_weighting_details 'calc w=1/[\s^2^(Fo^2^)+(0.0532P)^2^+0.0705P] where P=(Fo^2^+2Fc^2^)/3'
_refine_ls_weighting_scheme calc
_refine_ls_wR_factor_gt 0.1043
_refine_ls_wR_factor_ref 0.1118
_reflns_number_gt 14583
_reflns_number_total 17580
_reflns_threshold_expression >2sigma(I)
_cod_data_source_file ic6b01420_si_002.cif
_cod_data_source_block 3
_cod_depositor_comments
;
The following automatic conversions were performed:

data item '_symmetry_cell_setting' value 'Monoclinic' was changed to
'monoclinic' in accordance with the
/home/saulius/struct/COD-crude-data/automatic-downloads/DataCite-retrospective/ACS/depositions/lib/dictionaries/cif_core.dic
dictionary named 'cif_core.dic' version 2.4.2 last updated on
2011-04-26.

Automatic conversion script
Id: cif_fix_values 6909 2019-04-08 15:41:33Z antanas 
;
_cod_original_sg_symbol_H-M P2(1)/c
_cod_original_formula_sum 'C156 H106F6 N12 O16 Tb4'
_cod_database_code 4348609

loop_
_symmetry_equiv_pos_as_xyz
'x, y, z'
'-x, y+1/2, -z+1/2'
'-x, -y, -z'
'x, -y-1/2, z-1/2'

loop_
_atom_site_label
_atom_site_type_symbol
_atom_site_fract_x
_atom_site_fract_y
_atom_site_fract_z
_atom_site_U_iso_or_equiv
_atom_site_adp_type
_atom_site_occupancy
_atom_site_symmetry_multiplicity
_atom_site_calc_flag
_atom_site_refinement_flags
Tb1 Tb 0.461279(11) 0.916479(10) 0.368686(9) 0.02063(6) Uani 1 1 d .
Tb2 Tb 0.409686(11) 1.054262(10) 0.458301(9) 0.02046(6) Uani 1 1 d .
F1 F 0.9276(2) 1.3481(2) 0.19715(18) 0.0711(11) Uani 1 1 d .
F2 F -0.26026(19) 0.9409(2) -0.02696(18) 0.0733(11) Uani 1 1 d .
F3 F -0.0154(2) 0.8215(2) 0.79200(17) 0.0716(11) Uani 1 1 d .
O1 O 0.42822(16) 1.17588(15) 0.44327(13) 0.0267(6) Uani 1 1 d .
O2 O 0.29294(16) 1.11166(16) 0.43300(13) 0.0273(6) Uani 1 1 d .
O3 O 0.40529(16) 0.81673(14) 0.40003(13) 0.0268(6) Uani 1 1 d .
O4 O 0.49904(16) 0.81661(15) 0.32428(13) 0.0248(6) Uani 1 1 d .
O5 O 0.48576(16) 1.04003(15) 0.39141(13) 0.0237(6) Uani 1 1 d .
O6 O 0.34860(15) 0.97977(15) 0.36750(12) 0.0230(6) Uani 1 1 d .
O7 O 0.40927(15) 1.08500(15) 0.56135(13) 0.0245(6) Uani 1 1 d .
O8 O 0.46505(15) 0.93760(14) 0.47242(12) 0.0205(6) Uani 1 1 d .
H8 H 0.4336 0.9021 0.4870 0.025 Uiso 1 1 calc R
N1 N 0.51998(19) 0.98057(19) 0.29500(16) 0.0261(7) Uani 1 1 d .
N2 N 0.6844(2) 1.1804(2) 0.28734(17) 0.0300(8) Uani 1 1 d .
N3 N 0.35186(19) 0.90734(18) 0.26469(16) 0.0248(7) Uani 1 1 d .
N4 N 0.0847(2) 0.9693(2) 0.15575(17) 0.0329(8) Uani 1 1 d .
N5 N 0.31830(18) 0.97939(18) 0.49564(15) 0.0229(7) Uani 1 1 d .
N6 N 0.1719(2) 0.9803(2) 0.64045(18) 0.0333(9) Uani 1 1 d .
C1 C 0.1562(3) 1.1187(3) 0.4559(2) 0.0358(10) Uani 1 1 d .
H1 H 0.1822 1.0740 0.4602 0.043 Uiso 1 1 calc R
C2 C 0.0849(3) 1.1217(3) 0.4633(2) 0.0438(12) Uani 1 1 d .
H2 H 0.0626 1.0795 0.4738 0.053 Uiso 1 1 calc R
C3 C 0.0459(3) 1.1862(3) 0.4555(2) 0.0469(13) Uani 1 1 d .
H3 H -0.0032 1.1884 0.4608 0.056 Uiso 1 1 calc R
C4 C 0.0778(3) 1.2470(3) 0.4401(3) 0.0472(13) Uani 1 1 d .
H4 H 0.0502 1.2910 0.4336 0.057 Uiso 1 1 calc R
C5 C 0.1506(3) 1.2442(3) 0.4341(2) 0.0397(12) Uani 1 1 d .
H5 H 0.1730 1.2868 0.4243 0.048 Uiso 1 1 calc R
C6 C 0.1909(3) 1.1805(2) 0.4421(2) 0.0314(10) Uani 1 1 d .
C7 C 0.2707(2) 1.1750(2) 0.4401(2) 0.0264(9) Uani 1 1 d .
C8 C 0.3170(3) 1.2348(2) 0.4468(2) 0.0349(11) Uani 1 1 d .
H8A H 0.2965 1.2799 0.4530 0.042 Uiso 1 1 calc R
C9 C 0.3924(2) 1.2329(2) 0.4448(2) 0.0276(9) Uani 1 1 d .
C10 C 0.4314(3) 1.3017(2) 0.4413(2) 0.0292(9) Uani 1 1 d .
C11 C 0.4119(2) 1.3669(2) 0.4629(2) 0.0314(10) Uani 1 1 d .
H11 H 0.3722 1.3684 0.4815 0.038 Uiso 1 1 calc R
C12 C 0.4502(3) 1.4295(3) 0.4574(2) 0.0405(12) Uani 1 1 d .
H12 H 0.4365 1.4737 0.4721 0.049 Uiso 1 1 calc R
C13 C 0.5079(3) 1.4279(3) 0.4308(2) 0.0363(11) Uani 1 1 d .
H13 H 0.5340 1.4709 0.4273 0.044 Uiso 1 1 calc R
C14 C 0.5279(3) 1.3643(2) 0.4093(2) 0.0332(10) Uani 1 1 d .
H14 H 0.5676 1.3633 0.3908 0.040 Uiso 1 1 calc R
C15 C 0.4900(3) 1.3016(2) 0.4148(2) 0.0313(10) Uani 1 1 d .
H15 H 0.5044 1.2577 0.4002 0.038 Uiso 1 1 calc R
C16 C 0.3268(3) 0.7392(2) 0.4623(2) 0.0332(10) Uani 1 1 d .
H16 H 0.3333 0.7895 0.4694 0.040 Uiso 1 1 calc R
C17 C 0.2773(3) 0.7018(3) 0.4866(2) 0.0349(10) Uani 1 1 d .
H17 H 0.2491 0.7265 0.5091 0.042 Uiso 1 1 calc R
C18 C 0.2694(3) 0.6291(3) 0.4779(2) 0.0354(11) Uani 1 1 d .
H18 H 0.2360 0.6031 0.4948 0.043 Uiso 1 1 calc R
C19 C 0.3099(3) 0.5933(3) 0.4445(2) 0.0399(12) Uani 1 1 d .
H19 H 0.3044 0.5428 0.4385 0.048 Uiso 1 1 calc R
C20 C 0.3586(3) 0.6312(3) 0.4198(2) 0.0369(11) Uani 1 1 d .
H20 H 0.3867 0.6065 0.3972 0.044 Uiso 1 1 calc R
C21 C 0.3665(2) 0.7051(2) 0.4281(2) 0.0258(9) Uani 1 1 d .
C22 C 0.4150(2) 0.7496(2) 0.3998(2) 0.0275(9) Uani 1 1 d .
C23 C 0.4649(3) 0.7161(2) 0.3733(2) 0.0324(10) Uani 1 1 d .
H23 H 0.4736 0.6661 0.3809 0.039 Uiso 1 1 calc R
C24 C 0.5031(2) 0.7497(2) 0.33649(19) 0.0252(9) Uani 1 1 d .
C25 C 0.5503(2) 0.7052(2) 0.3076(2) 0.0298(10) Uani 1 1 d .
C26 C 0.5801(3) 0.6389(3) 0.3323(3) 0.0442(12) Uani 1 1 d .
H26 H 0.5703 0.6208 0.3686 0.053 Uiso 1 1 calc R
C27 C 0.6242(3) 0.5992(3) 0.3043(3) 0.0528(15) Uani 1 1 d .
H27 H 0.6456 0.5547 0.3224 0.063 Uiso 1 1 calc R
C28 C 0.6369(3) 0.6234(3) 0.2513(3) 0.0469(13) Uani 1 1 d .
H28 H 0.6661 0.5954 0.2317 0.056 Uiso 1 1 calc R
C29 C 0.6074(3) 0.6885(3) 0.2262(2) 0.0479(14) Uani 1 1 d .
H29 H 0.6163 0.7057 0.1893 0.057 Uiso 1 1 calc R
C30 C 0.5647(3) 0.7294(3) 0.2544(2) 0.0378(11) Uani 1 1 d .
H30 H 0.5451 0.7746 0.2369 0.045 Uiso 1 1 calc R
C31 C 0.5358(3) 0.9527(2) 0.2461(2) 0.0303(10) Uani 1 1 d .
H31 H 0.5139 0.9074 0.2305 0.036 Uiso 1 1 calc R
C32 C 0.5824(3) 0.9855(3) 0.2163(2) 0.0358(11) Uani 1 1 d .
H32 H 0.5916 0.9632 0.1813 0.043 Uiso 1 1 calc R
C33 C 0.6144(3) 1.0498(3) 0.2377(2) 0.0342(11) Uani 1 1 d .
H33 H 0.6456 1.0733 0.2171 0.041 Uiso 1 1 calc R
C34 C 0.6018(2) 1.0817(2) 0.28997(19) 0.0251(9) Uani 1 1 d .
C35 C 0.6383(2) 1.1462(2) 0.3182(2) 0.0275(9) Uani 1 1 d .
C36 C 0.6245(2) 1.1710(2) 0.3706(2) 0.0279(9) Uani 1 1 d .
H36 H 0.6504 1.2131 0.3907 0.034 Uiso 1 1 calc R
C37 C 0.5735(2) 1.1366(2) 0.39599(19) 0.0252(9) Uani 1 1 d .
H37 H 0.5647 1.1567 0.4321 0.030 Uiso 1 1 calc R
C38 C 0.5359(2) 1.0747(2) 0.37018(18) 0.0218(8) Uani 1 1 d .
C39 C 0.5521(2) 1.0455(2) 0.31712(19) 0.0234(8) Uani 1 1 d .
C40 C 0.7499(2) 1.2046(2) 0.3183(2) 0.0276(9) Uani 1 1 d .
H40 H 0.7691 1.1984 0.3628 0.033 Uiso 1 1 calc R
C41 C 0.7964(2) 1.2423(2) 0.2860(2) 0.0292(9) Uani 1 1 d .
C42 C 0.7656(3) 1.2643(2) 0.2238(2) 0.0330(10) Uani 1 1 d .
H42 H 0.7131 1.2548 0.2015 0.040 Uiso 1 1 calc R
C43 C 0.8093(3) 1.2997(3) 0.1936(3) 0.0433(12) Uani 1 1 d .
H43 H 0.7879 1.3144 0.1509 0.052 Uiso 1 1 calc R
C44 C 0.8838(3) 1.3129(3) 0.2266(3) 0.0507(15) Uani 1 1 d .
C45 C 0.9178(3) 1.2925(3) 0.2873(3) 0.0447(13) Uani 1 1 d .
H45 H 0.9705 1.3022 0.3084 0.054 Uiso 1 1 calc R
C46 C 0.8733(3) 1.2570(3) 0.3183(2) 0.0394(11) Uani 1 1 d .
H46 H 0.8955 1.2429 0.3611 0.047 Uiso 1 1 calc R
C47 C 0.3531(2) 0.8730(2) 0.2132(2) 0.0289(9) Uani 1 1 d .
H47 H 0.3983 0.8475 0.2148 0.035 Uiso 1 1 calc R
C48 C 0.2921(2) 0.8721(3) 0.1570(2) 0.0310(10) Uani 1 1 d .
H48 H 0.2969 0.8480 0.1211 0.037 Uiso 1 1 calc R
C49 C 0.2252(2) 0.9061(2) 0.1537(2) 0.0308(10) Uani 1 1 d .
H49 H 0.1828 0.9054 0.1158 0.037 Uiso 1 1 calc R
C50 C 0.2198(2) 0.9423(2) 0.2074(2) 0.0284(9) Uani 1 1 d .
C51 C 0.1507(3) 0.9748(2) 0.2099(2) 0.0312(10) Uani 1 1 d .
C52 C 0.1516(2) 1.0094(2) 0.2642(2) 0.0323(10) Uani 1 1 d .
H52 H 0.1061 1.0321 0.2659 0.039 Uiso 1 1 calc R
C53 C 0.2171(2) 1.0121(2) 0.3169(2) 0.0292(9) Uani 1 1 d .
H53 H 0.2154 1.0371 0.3534 0.035 Uiso 1 1 calc R
C54 C 0.2848(2) 0.9793(2) 0.31735(19) 0.0250(8) Uani 1 1 d .
C55 C 0.2854(2) 0.9427(2) 0.26184(19) 0.0232(8) Uani 1 1 d .
C56 C 0.0199(3) 0.9597(3) 0.1653(2) 0.0358(11) Uani 1 1 d .
H56 H 0.0192 0.9555 0.2074 0.043 Uiso 1 1 calc R
C57 C -0.0523(3) 0.9552(2) 0.1134(2) 0.0369(11) Uani 1 1 d .
C58 C -0.1186(3) 0.9390(3) 0.1280(3) 0.0418(12) Uani 1 1 d .
H58 H -0.1154 0.9315 0.1708 0.050 Uiso 1 1 calc R
C59 C -0.1890(3) 0.9338(3) 0.0812(3) 0.0508(14) Uani 1 1 d .
H59 H -0.2344 0.9228 0.0908 0.061 Uiso 1 1 calc R
C60 C -0.1906(3) 0.9451(3) 0.0200(3) 0.0553(17) Uani 1 1 d .
C61 C -0.1276(3) 0.9609(4) 0.0035(3) 0.0611(17) Uani 1 1 d .
H61 H -0.1311 0.9690 -0.0392 0.073 Uiso 1 1 calc R
C62 C -0.0578(3) 0.9647(3) 0.0517(2) 0.0504(14) Uani 1 1 d .
H62 H -0.0125 0.9743 0.0414 0.061 Uiso 1 1 calc R
C63 C 0.2750(2) 0.9259(2) 0.4650(2) 0.0271(9) Uani 1 1 d .
H63 H 0.2857 0.9065 0.4294 0.033 Uiso 1 1 calc R
C64 C 0.2143(3) 0.8958(2) 0.4816(2) 0.0313(10) Uani 1 1 d .
H64 H 0.1848 0.8573 0.4578 0.038 Uiso 1 1 calc R
C65 C 0.1985(2) 0.9232(2) 0.5330(2) 0.0290(9) Uani 1 1 d .
H65 H 0.1583 0.9031 0.5455 0.035 Uiso 1 1 calc R
C66 C 0.2419(2) 0.9812(2) 0.56724(19) 0.0261(9) Uani 1 1 d .
C67 C 0.2287(2) 1.0127(2) 0.6199(2) 0.0293(9) Uani 1 1 d .
C68 C 0.2712(3) 1.0720(2) 0.6476(2) 0.0319(10) Uani 1 1 d .
H68 H 0.2603 1.0954 0.6815 0.038 Uiso 1 1 calc R
C69 C 0.3303(2) 1.0986(2) 0.6267(2) 0.0282(9) Uani 1 1 d .
H69 H 0.3581 1.1400 0.6464 0.034 Uiso 1 1 calc R
C70 C 0.3487(2) 1.0661(2) 0.5785(2) 0.0249(9) Uani 1 1 d .
C71 C 0.3026(2) 1.0075(2) 0.54684(18) 0.0230(8) Uani 1 1 d .
C72 C 0.1831(3) 0.9753(3) 0.7001(2) 0.0377(11) Uani 1 1 d .
H72 H 0.2282 0.9956 0.7289 0.045 Uiso 1 1 calc R
C73 C 0.1283(3) 0.9394(3) 0.7244(2) 0.0357(11) Uani 1 1 d .
C74 C 0.1517(3) 0.9185(3) 0.7872(3) 0.0464(13) Uani 1 1 d .
H74 H 0.2013 0.9317 0.8144 0.056 Uiso 1 1 calc R
C75 C 0.1035(3) 0.8787(3) 0.8106(3) 0.0527(14) Uani 1 1 d .
H75 H 0.1193 0.8634 0.8534 0.063 Uiso 1 1 calc R
C76 C 0.0317(3) 0.8617(3) 0.7698(3) 0.0500(14) Uani 1 1 d .
C77 C 0.0063(3) 0.8821(3) 0.7079(3) 0.0464(13) Uani 1 1 d .
H77 H -0.0437 0.8695 0.6813 0.056 Uiso 1 1 calc R
C78 C 0.0552(3) 0.9213(3) 0.6850(3) 0.0386(11) Uani 1 1 d .
H78 H 0.0389 0.9359 0.6421 0.046 Uiso 1 1 calc R

loop_
_atom_site_aniso_label
_atom_site_aniso_U_11
_atom_site_aniso_U_22
_atom_site_aniso_U_33
_atom_site_aniso_U_23
_atom_site_aniso_U_13
_atom_site_aniso_U_12
Tb1 0.02252(10) 0.01901(10) 0.02211(11) -0.00346(7) 0.00961(8) -0.00187(7)
Tb2 0.02232(10) 0.01836(10) 0.02213(11) -0.00220(7) 0.00918(8) 0.00062(7)
F1 0.072(2) 0.064(2) 0.104(3) 0.017(2) 0.065(2) -0.0070(19)
F2 0.0391(19) 0.071(3) 0.082(3) -0.011(2) -0.0193(18) 0.0031(17)
F3 0.075(2) 0.081(3) 0.078(2) 0.000(2) 0.051(2) -0.029(2)
O1 0.0303(15) 0.0201(14) 0.0327(16) 0.0028(12) 0.0145(13) 0.0056(12)
O2 0.0252(15) 0.0244(15) 0.0313(16) -0.0022(12) 0.0078(13) 0.0048(12)
O3 0.0331(16) 0.0177(14) 0.0326(16) -0.0064(12) 0.0148(13) -0.0046(12)
O4 0.0291(15) 0.0204(14) 0.0271(15) -0.0063(11) 0.0123(12) -0.0002(12)
O5 0.0284(15) 0.0228(14) 0.0244(15) -0.0005(12) 0.0147(12) -0.0028(12)
O6 0.0221(13) 0.0243(14) 0.0221(14) 0.0004(11) 0.0067(11) 0.0012(12)
O7 0.0188(13) 0.0267(15) 0.0294(16) -0.0058(12) 0.0097(12) -0.0028(11)
O8 0.0236(14) 0.0176(13) 0.0219(14) -0.0009(11) 0.0093(11) -0.0025(11)
N1 0.0285(18) 0.0284(19) 0.0227(18) -0.0042(14) 0.0099(15) -0.0022(15)
N2 0.0276(18) 0.031(2) 0.033(2) 0.0030(16) 0.0121(16) -0.0063(16)
N3 0.0257(18) 0.0233(18) 0.0289(19) -0.0013(14) 0.0137(15) -0.0029(14)
N4 0.0273(19) 0.034(2) 0.032(2) -0.0078(17) 0.0019(16) 0.0019(16)
N5 0.0211(16) 0.0249(17) 0.0214(17) -0.0050(14) 0.0052(13) 0.0007(14)
N6 0.0295(19) 0.039(2) 0.037(2) -0.0067(17) 0.0174(17) -0.0038(17)
C1 0.030(2) 0.034(3) 0.040(3) 0.000(2) 0.007(2) 0.004(2)
C2 0.031(3) 0.051(3) 0.050(3) 0.002(3) 0.014(2) -0.007(2)
C3 0.025(2) 0.061(4) 0.055(3) -0.004(3) 0.015(2) 0.010(2)
C4 0.036(3) 0.034(3) 0.074(4) -0.006(3) 0.020(3) 0.007(2)
C5 0.030(2) 0.027(2) 0.064(3) -0.002(2) 0.017(2) 0.003(2)
C6 0.030(2) 0.026(2) 0.041(3) -0.0035(19) 0.014(2) 0.0049(18)
C7 0.025(2) 0.023(2) 0.031(2) 0.0001(17) 0.0085(17) 0.0048(17)
C8 0.030(2) 0.018(2) 0.059(3) -0.002(2) 0.017(2) 0.0059(18)
C9 0.026(2) 0.028(2) 0.028(2) -0.0017(17) 0.0074(17) 0.0004(17)
C10 0.033(2) 0.024(2) 0.030(2) -0.0013(17) 0.0092(19) 0.0038(18)
C11 0.027(2) 0.024(2) 0.041(3) -0.0027(19) 0.0076(19) 0.0000(18)
C12 0.045(3) 0.026(2) 0.047(3) -0.002(2) 0.011(2) 0.002(2)
C13 0.042(3) 0.029(2) 0.033(3) 0.0003(19) 0.005(2) -0.008(2)
C14 0.039(3) 0.032(2) 0.027(2) 0.0061(19) 0.009(2) -0.001(2)
C15 0.037(2) 0.026(2) 0.033(2) 0.0039(18) 0.013(2) 0.0034(19)
C16 0.037(2) 0.026(2) 0.039(3) -0.0014(19) 0.017(2) -0.0039(19)
C17 0.036(2) 0.032(2) 0.039(3) 0.000(2) 0.016(2) -0.003(2)
C18 0.039(3) 0.033(2) 0.036(3) 0.007(2) 0.015(2) -0.009(2)
C19 0.051(3) 0.033(3) 0.037(3) -0.003(2) 0.016(2) -0.014(2)
C20 0.048(3) 0.029(2) 0.035(3) -0.002(2) 0.015(2) -0.008(2)
C21 0.025(2) 0.022(2) 0.028(2) 0.0008(16) 0.0058(17) -0.0010(16)
C22 0.027(2) 0.026(2) 0.028(2) -0.0024(17) 0.0065(18) -0.0039(17)
C23 0.039(3) 0.020(2) 0.039(3) -0.0019(18) 0.015(2) -0.0018(18)
C24 0.023(2) 0.025(2) 0.026(2) -0.0046(17) 0.0052(17) 0.0012(17)
C25 0.028(2) 0.023(2) 0.035(2) -0.0077(18) 0.0056(19) 0.0020(17)
C26 0.047(3) 0.032(3) 0.061(3) 0.004(2) 0.027(3) 0.011(2)
C27 0.040(3) 0.037(3) 0.083(4) -0.008(3) 0.023(3) 0.011(2)
C28 0.043(3) 0.049(3) 0.050(3) -0.016(3) 0.017(3) 0.013(2)
C29 0.052(3) 0.064(4) 0.029(3) -0.006(2) 0.015(2) 0.022(3)
C30 0.038(3) 0.042(3) 0.032(3) -0.003(2) 0.011(2) 0.014(2)
C31 0.033(2) 0.038(3) 0.022(2) -0.0078(18) 0.0134(18) -0.0074(19)
C32 0.039(3) 0.047(3) 0.026(2) -0.011(2) 0.017(2) -0.014(2)
C33 0.033(2) 0.047(3) 0.027(2) -0.003(2) 0.016(2) -0.011(2)
C34 0.028(2) 0.029(2) 0.020(2) 0.0022(16) 0.0092(17) -0.0038(17)
C35 0.028(2) 0.030(2) 0.027(2) 0.0010(18) 0.0123(18) -0.0033(18)
C36 0.030(2) 0.022(2) 0.032(2) -0.0017(17) 0.0105(19) -0.0024(17)
C37 0.032(2) 0.024(2) 0.023(2) 0.0003(16) 0.0132(17) -0.0011(17)
C38 0.024(2) 0.0216(19) 0.021(2) 0.0015(15) 0.0091(16) 0.0029(16)
C39 0.0190(19) 0.028(2) 0.023(2) -0.0029(16) 0.0075(16) -0.0046(16)
C40 0.030(2) 0.025(2) 0.030(2) 0.0007(17) 0.0125(18) -0.0003(18)
C41 0.030(2) 0.025(2) 0.037(2) 0.0018(18) 0.017(2) -0.0015(18)
C42 0.034(2) 0.030(2) 0.039(3) 0.001(2) 0.018(2) -0.0020(19)
C43 0.057(3) 0.037(3) 0.043(3) 0.006(2) 0.028(3) 0.000(2)
C44 0.058(3) 0.039(3) 0.074(4) 0.008(3) 0.048(3) -0.002(3)
C45 0.031(2) 0.038(3) 0.071(4) -0.007(3) 0.024(3) -0.006(2)
C46 0.034(3) 0.038(3) 0.048(3) 0.005(2) 0.017(2) -0.001(2)
C47 0.027(2) 0.033(2) 0.031(2) -0.0057(18) 0.0148(18) -0.0031(18)
C48 0.027(2) 0.039(3) 0.027(2) -0.0067(19) 0.0094(18) -0.0032(19)
C49 0.027(2) 0.039(3) 0.024(2) -0.0011(18) 0.0047(18) 0.0013(19)
C50 0.028(2) 0.030(2) 0.027(2) -0.0024(18) 0.0083(18) -0.0046(18)
C51 0.031(2) 0.033(2) 0.027(2) -0.0036(19) 0.0063(18) -0.0019(19)
C52 0.024(2) 0.035(2) 0.037(2) -0.005(2) 0.0069(18) 0.0046(19)
C53 0.028(2) 0.026(2) 0.033(2) -0.0075(18) 0.0093(18) 0.0023(18)
C54 0.026(2) 0.021(2) 0.026(2) 0.0037(16) 0.0064(17) -0.0025(17)
C55 0.024(2) 0.0197(19) 0.027(2) -0.0031(16) 0.0098(17) -0.0042(16)
C56 0.027(2) 0.037(3) 0.038(3) -0.005(2) 0.002(2) 0.008(2)
C57 0.029(2) 0.028(2) 0.049(3) -0.006(2) 0.007(2) 0.0056(19)
C58 0.034(3) 0.035(3) 0.053(3) -0.012(2) 0.011(2) 0.000(2)
C59 0.036(3) 0.037(3) 0.074(4) -0.012(3) 0.010(3) 0.000(2)
C60 0.028(3) 0.044(3) 0.071(4) -0.010(3) -0.016(3) 0.008(2)
C61 0.050(4) 0.077(5) 0.043(3) -0.003(3) -0.004(3) 0.010(3)
C62 0.035(3) 0.066(4) 0.043(3) -0.004(3) 0.003(2) 0.002(3)
C63 0.029(2) 0.028(2) 0.026(2) 0.0017(17) 0.0123(18) 0.0023(18)
C64 0.032(2) 0.031(2) 0.032(2) -0.0048(19) 0.0111(19) -0.0054(19)
C65 0.026(2) 0.033(2) 0.030(2) -0.0057(18) 0.0112(18) -0.0048(18)
C66 0.026(2) 0.026(2) 0.029(2) -0.0039(17) 0.0121(17) -0.0009(17)
C67 0.026(2) 0.036(2) 0.029(2) -0.0031(19) 0.0136(18) -0.0014(18)
C68 0.032(2) 0.035(2) 0.032(2) -0.0107(19) 0.015(2) 0.0019(19)
C69 0.022(2) 0.031(2) 0.032(2) -0.0060(18) 0.0096(18) 0.0004(17)
C70 0.024(2) 0.024(2) 0.027(2) -0.0042(16) 0.0093(17) 0.0015(16)
C71 0.0222(19) 0.023(2) 0.025(2) -0.0002(16) 0.0104(16) 0.0039(16)
C72 0.033(2) 0.041(3) 0.044(3) -0.011(2) 0.019(2) -0.005(2)
C73 0.036(3) 0.040(3) 0.038(3) -0.008(2) 0.022(2) -0.002(2)
C74 0.049(3) 0.054(3) 0.039(3) -0.011(2) 0.019(3) -0.008(3)
C75 0.060(4) 0.063(4) 0.042(3) -0.001(3) 0.026(3) -0.008(3)
C76 0.054(3) 0.054(3) 0.057(4) -0.005(3) 0.039(3) -0.011(3)
C77 0.039(3) 0.048(3) 0.060(4) -0.004(3) 0.027(3) 0.003(2)
C78 0.036(3) 0.041(3) 0.048(3) 0.000(2) 0.026(2) 0.001(2)

loop_
_atom_type_symbol
_atom_type_description
_atom_type_scat_dispersion_real
_atom_type_scat_dispersion_imag
_atom_type_scat_source
C C 0.0033 0.0016 'International Tables Vol C Tables 4.2.6.8 and 6.1.1.4'
H H 0.0000 0.0000 'International Tables Vol C Tables 4.2.6.8 and 6.1.1.4'
N N 0.0061 0.0033 'International Tables Vol C Tables 4.2.6.8 and 6.1.1.4'
O O 0.0106 0.0060 'International Tables Vol C Tables 4.2.6.8 and 6.1.1.4'
F F 0.0171 0.0103 'International Tables Vol C Tables 4.2.6.8 and 6.1.1.4'
Tb Tb -0.1723 4.1537 'International Tables Vol C Tables 4.2.6.8 and 6.1.1.4'

loop_
_geom_angle_atom_site_label_1
_geom_angle_atom_site_label_2
_geom_angle_atom_site_label_3
_geom_angle
_geom_angle_site_symmetry_1
_geom_angle_site_symmetry_3
O4 Tb1 O8 130.16(9) . .
O4 Tb1 O3 73.35(10) . .
O8 Tb1 O3 73.14(9) . .
O4 Tb1 O5 143.99(9) . .
O8 Tb1 O5 71.34(9) . .
O3 Tb1 O5 141.16(9) . .
O4 Tb1 O6 140.69(10) . .
O8 Tb1 O6 70.94(9) . .
O3 Tb1 O6 86.00(10) . .
O5 Tb1 O6 68.00(9) . .
O4 Tb1 O7 84.18(10) . 3_676
O8 Tb1 O7 69.31(10) . 3_676
O3 Tb1 O7 103.67(10) . 3_676
O5 Tb1 O7 77.89(10) . 3_676
O6 Tb1 O7 133.92(9) . 3_676
O4 Tb1 N1 81.35(10) . .
O8 Tb1 N1 133.16(10) . .
O3 Tb1 N1 152.63(10) . .
O5 Tb1 N1 65.92(10) . .
O6 Tb1 N1 108.15(10) . .
O7 Tb1 N1 83.60(10) 3_676 .
O4 Tb1 N3 79.18(10) . .
O8 Tb1 N3 133.01(10) . .
O3 Tb1 N3 85.78(10) . .
O5 Tb1 N3 107.51(10) . .
O6 Tb1 N3 66.01(10) . .
O7 Tb1 N3 157.67(10) 3_676 .
N1 Tb1 N3 79.29(11) . .
O4 Tb1 Tb2 171.31(7) . .
O8 Tb1 Tb2 41.20(7) . .
O3 Tb1 Tb2 100.34(7) . .
O5 Tb1 Tb2 41.18(6) . .
O6 Tb1 Tb2 42.33(7) . .
O7 Tb1 Tb2 91.69(7) 3_676 .
N1 Tb1 Tb2 105.84(8) . .
N3 Tb1 Tb2 106.67(8) . .
O4 Tb1 Tb2 111.70(7) . 3_676
O8 Tb1 Tb2 33.85(7) . 3_676
O3 Tb1 Tb2 89.94(7) . 3_676
O5 Tb1 Tb2 68.64(7) . 3_676
O6 Tb1 Tb2 101.09(7) . 3_676
O7 Tb1 Tb2 35.62(7) 3_676 3_676
N1 Tb1 Tb2 109.34(8) . 3_676
N3 Tb1 Tb2 166.63(8) . 3_676
Tb2 Tb1 Tb2 61.652(12) . 3_676
O2 Tb2 O8 141.06(10) . 3_676
O2 Tb2 O1 71.43(10) . .
O8 Tb2 O1 82.74(10) 3_676 .
O2 Tb2 O5 126.22(10) . .
O8 Tb2 O5 76.65(10) 3_676 .
O1 Tb2 O5 82.75(9) . .
O2 Tb2 O8 141.58(10) . .
O8 Tb2 O8 71.44(10) 3_676 .
O1 Tb2 O8 146.19(9) . .
O5 Tb2 O8 70.54(9) . .
O2 Tb2 O7 80.33(10) . .
O8 Tb2 O7 69.58(10) 3_676 .
O1 Tb2 O7 87.28(10) . .
O5 Tb2 O7 145.72(10) . .
O8 Tb2 O7 103.08(10) . .
O2 Tb2 O6 85.17(10) . .
O8 Tb2 O6 133.50(9) 3_676 .
O1 Tb2 O6 119.09(10) . .
O5 Tb2 O6 67.29(9) . .
O8 Tb2 O6 69.53(9) . .
O7 Tb2 O6 143.82(9) . .
O2 Tb2 N5 70.70(11) . .
O8 Tb2 N5 115.89(10) 3_676 .
O1 Tb2 N5 136.75(10) . .
O5 Tb2 N5 137.65(10) . .
O8 Tb2 N5 75.76(10) . .
O7 Tb2 N5 66.49(10) . .
O6 Tb2 N5 77.46(10) . .
O2 Tb2 Tb1 126.32(7) . .
O8 Tb2 Tb1 92.04(7) 3_676 .
O1 Tb2 Tb1 122.65(7) . .
O5 Tb2 Tb1 41.11(7) . .
O8 Tb2 Tb1 40.30(6) . .
O7 Tb2 Tb1 143.38(7) . .
O6 Tb2 Tb1 41.47(6) . .
N5 Tb2 Tb1 96.63(8) . .
O2 Tb2 Tb2 164.05(7) . 3_676
O8 Tb2 Tb2 36.12(7) 3_676 3_676
O1 Tb2 Tb2 116.08(7) . 3_676
O5 Tb2 Tb2 69.64(7) . 3_676
O8 Tb2 Tb2 35.32(6) . 3_676
O7 Tb2 Tb2 85.87(7) . 3_676
O6 Tb2 Tb2 101.67(7) . 3_676
N5 Tb2 Tb2 96.51(8) . 3_676
Tb1 Tb2 Tb2 63.088(19) . 3_676
O2 Tb2 Tb1 113.78(7) . 3_676
O8 Tb2 Tb1 33.90(7) 3_676 3_676
O1 Tb2 Tb1 86.37(7) . 3_676
O5 Tb2 Tb1 110.54(7) . 3_676
O8 Tb2 Tb1 84.12(7) . 3_676
O7 Tb2 Tb1 35.83(7) . 3_676
O6 Tb2 Tb1 152.90(6) . 3_676
N5 Tb2 Tb1 90.31(7) . 3_676
Tb1 Tb2 Tb1 118.349(12) . 3_676
Tb2 Tb2 Tb1 55.26(2) 3_676 3_676
C9 O1 Tb2 135.6(3) . .
C7 O2 Tb2 135.3(3) . .
C22 O3 Tb1 135.1(3) . .
C24 O4 Tb1 134.3(3) . .
C38 O5 Tb1 120.0(2) . .
C38 O5 Tb2 142.0(2) . .
Tb1 O5 Tb2 97.71(10) . .
C54 O6 Tb1 122.2(2) . .
C54 O6 Tb2 138.9(2) . .
Tb1 O6 Tb2 96.20(10) . .
C70 O7 Tb2 118.6(2) . .
C70 O7 Tb1 123.7(3) . 3_676
Tb2 O7 Tb1 108.55(11) . 3_676
Tb2 O8 Tb1 112.24(11) 3_676 .
Tb2 O8 Tb2 108.56(10) 3_676 .
Tb1 O8 Tb2 98.50(10) . .
Tb2 O8 H8 112.2 3_676 .
Tb1 O8 H8 112.2 . .
Tb2 O8 H8 112.2 . .
C31 N1 C39 117.5(4) . .
C31 N1 Tb1 127.2(3) . .
C39 N1 Tb1 113.9(2) . .
C40 N2 C35 120.8(4) . .
C47 N3 C55 117.1(4) . .
C47 N3 Tb1 126.7(3) . .
C55 N3 Tb1 116.1(3) . .
C56 N4 C51 116.8(4) . .
C63 N5 C71 117.9(4) . .
C63 N5 Tb2 126.8(3) . .
C71 N5 Tb2 114.0(3) . .
C72 N6 C67 118.9(4) . .
C2 C1 C6 121.0(5) . .
C2 C1 H1 119.5 . .
C6 C1 H1 119.5 . .
C1 C2 C3 119.7(5) . .
C1 C2 H2 120.1 . .
C3 C2 H2 120.1 . .
C4 C3 C2 120.3(5) . .
C4 C3 H3 119.9 . .
C2 C3 H3 119.9 . .
C3 C4 C5 119.9(5) . .
C3 C4 H4 120.1 . .
C5 C4 H4 120.1 . .
C6 C5 C4 120.8(5) . .
C6 C5 H5 119.6 . .
C4 C5 H5 119.6 . .
C5 C6 C1 118.2(4) . .
C5 C6 C7 123.2(4) . .
C1 C6 C7 118.5(4) . .
O2 C7 C8 123.2(4) . .
O2 C7 C6 115.2(4) . .
C8 C7 C6 121.5(4) . .
C7 C8 C9 123.9(4) . .
C7 C8 H8A 118.0 . .
C9 C8 H8A 118.0 . .
O1 C9 C8 123.8(4) . .
O1 C9 C10 117.4(4) . .
C8 C9 C10 118.7(4) . .
C15 C10 C11 118.2(4) . .
C15 C10 C9 118.5(4) . .
C11 C10 C9 123.3(4) . .
C12 C11 C10 120.2(4) . .
C12 C11 H11 119.9 . .
C10 C11 H11 119.9 . .
C13 C12 C11 120.3(5) . .
C13 C12 H12 119.8 . .
C11 C12 H12 119.8 . .
C14 C13 C12 120.2(4) . .
C14 C13 H13 119.9 . .
C12 C13 H13 119.9 . .
C13 C14 C15 119.8(4) . .
C13 C14 H14 120.1 . .
C15 C14 H14 120.1 . .
C14 C15 C10 121.3(4) . .
C14 C15 H15 119.4 . .
C10 C15 H15 119.4 . .
C21 C16 C17 121.3(4) . .
C21 C16 H16 119.4 . .
C17 C16 H16 119.4 . .
C18 C17 C16 119.6(4) . .
C18 C17 H17 120.2 . .
C16 C17 H17 120.2 . .
C17 C18 C19 120.1(4) . .
C17 C18 H18 120.0 . .
C19 C18 H18 120.0 . .
C18 C19 C20 120.0(5) . .
C18 C19 H19 120.0 . .
C20 C19 H19 120.0 . .
C19 C20 C21 120.2(5) . .
C19 C20 H20 119.9 . .
C21 C20 H20 119.9 . .
C16 C21 C20 118.8(4) . .
C16 C21 C22 118.3(4) . .
C20 C21 C22 122.8(4) . .
O3 C22 C23 124.0(4) . .
O3 C22 C21 116.2(4) . .
C23 C22 C21 119.8(4) . .
C22 C23 C24 125.4(4) . .
C22 C23 H23 117.3 . .
C24 C23 H23 117.3 . .
O4 C24 C23 124.2(4) . .
O4 C24 C25 117.0(4) . .
C23 C24 C25 118.8(4) . .
C30 C25 C26 118.3(4) . .
C30 C25 C24 119.7(4) . .
C26 C25 C24 122.0(4) . .
C27 C26 C25 120.4(5) . .
C27 C26 H26 119.8 . .
C25 C26 H26 119.8 . .
C28 C27 C26 120.6(5) . .
C28 C27 H27 119.7 . .
C26 C27 H27 119.7 . .
C27 C28 C29 119.5(5) . .
C27 C28 H28 120.2 . .
C29 C28 H28 120.2 . .
C28 C29 C30 120.5(5) . .
C28 C29 H29 119.8 . .
C30 C29 H29 119.8 . .
C25 C30 C29 120.8(5) . .
C25 C30 H30 119.6 . .
C29 C30 H30 119.6 . .
N1 C31 C32 124.0(4) . .
N1 C31 H31 118.0 . .
C32 C31 H31 118.0 . .
C33 C32 C31 119.1(4) . .
C33 C32 H32 120.4 . .
C31 C32 H32 120.4 . .
C32 C33 C34 120.1(4) . .
C32 C33 H33 119.9 . .
C34 C33 H33 119.9 . .
C33 C34 C39 117.4(4) . .
C33 C34 C35 123.4(4) . .
C39 C34 C35 119.2(4) . .
C36 C35 N2 125.4(4) . .
C36 C35 C34 118.6(4) . .
N2 C35 C34 115.9(4) . .
C35 C36 C37 122.1(4) . .
C35 C36 H36 119.0 . .
C37 C36 H36 119.0 . .
C38 C37 C36 121.8(4) . .
C38 C37 H37 119.1 . .
C36 C37 H37 119.1 . .
O5 C38 C37 124.8(4) . .
O5 C38 C39 117.9(4) . .
C37 C38 C39 117.3(4) . .
N1 C39 C34 121.9(4) . .
N1 C39 C38 117.3(4) . .
C34 C39 C38 120.8(4) . .
N2 C40 C41 120.4(4) . .
N2 C40 H40 119.8 . .
C41 C40 H40 119.8 . .
C42 C41 C46 118.7(4) . .
C42 C41 C40 121.6(4) . .
C46 C41 C40 119.7(4) . .
C43 C42 C41 121.4(5) . .
C43 C42 H42 119.3 . .
C41 C42 H42 119.3 . .
C44 C43 C42 118.0(5) . .
C44 C43 H43 121.0 . .
C42 C43 H43 121.0 . .
C43 C44 C45 123.7(5) . .
C43 C44 F1 118.5(5) . .
C45 C44 F1 117.8(5) . .
C44 C45 C46 118.4(5) . .
C44 C45 H45 120.8 . .
C46 C45 H45 120.8 . .
C41 C46 C45 119.7(5) . .
C41 C46 H46 120.2 . .
C45 C46 H46 120.2 . .
N3 C47 C48 124.0(4) . .
N3 C47 H47 118.0 . .
C48 C47 H47 118.0 . .
C49 C48 C47 119.5(4) . .
C49 C48 H48 120.2 . .
C47 C48 H48 120.2 . .
C48 C49 C50 119.2(4) . .
C48 C49 H49 120.4 . .
C50 C49 H49 120.4 . .
C49 C50 C55 117.5(4) . .
C49 C50 C51 123.1(4) . .
C55 C50 C51 119.3(4) . .
C52 C51 N4 123.7(4) . .
C52 C51 C50 118.6(4) . .
N4 C51 C50 117.7(4) . .
C51 C52 C53 122.0(4) . .
C51 C52 H52 119.0 . .
C53 C52 H52 119.0 . .
C54 C53 C52 121.5(4) . .
C54 C53 H53 119.3 . .
C52 C53 H53 119.3 . .
O6 C54 C53 123.2(4) . .
O6 C54 C55 119.0(4) . .
C53 C54 C55 117.8(4) . .
N3 C55 C50 122.6(4) . .
N3 C55 C54 116.6(4) . .
C50 C55 C54 120.7(4) . .
N4 C56 C57 121.9(5) . .
N4 C56 H56 119.1 . .
C57 C56 H56 119.1 . .
C62 C57 C58 118.8(5) . .
C62 C57 C56 123.4(5) . .
C58 C57 C56 117.8(5) . .
C59 C58 C57 120.9(6) . .
C59 C58 H58 119.6 . .
C57 C58 H58 119.6 . .
C60 C59 C58 117.3(5) . .
C60 C59 H59 121.3 . .
C58 C59 H59 121.3 . .
C61 C60 F2 118.3(6) . .
C61 C60 C59 123.8(5) . .
F2 C60 C59 117.9(6) . .
C60 C61 C62 117.3(6) . .
C60 C61 H61 121.3 . .
C62 C61 H61 121.3 . .
C57 C62 C61 121.8(6) . .
C57 C62 H62 119.1 . .
C61 C62 H62 119.1 . .
N5 C63 C64 124.2(4) . .
N5 C63 H63 117.9 . .
C64 C63 H63 117.9 . .
C65 C64 C63 118.4(4) . .
C65 C64 H64 120.8 . .
C63 C64 H64 120.8 . .
C64 C65 C66 120.3(4) . .
C64 C65 H65 119.8 . .
C66 C65 H65 119.8 . .
C67 C66 C65 123.6(4) . .
C67 C66 C71 119.4(4) . .
C65 C66 C71 116.9(4) . .
C68 C67 C66 119.0(4) . .
C68 C67 N6 124.7(4) . .
C66 C67 N6 116.3(4) . .
C67 C68 C69 121.3(4) . .
C67 C68 H68 119.3 . .
C69 C68 H68 119.3 . .
C70 C69 C68 121.3(4) . .
C70 C69 H69 119.4 . .
C68 C69 H69 119.4 . .
O7 C70 C69 123.3(4) . .
O7 C70 C71 118.5(4) . .
C69 C70 C71 118.2(4) . .
N5 C71 C70 117.1(4) . .
N5 C71 C66 122.3(4) . .
C70 C71 C66 120.5(4) . .
N6 C72 C73 121.5(4) . .
N6 C72 H72 119.2 . .
C73 C72 H72 119.2 . .
C74 C73 C78 119.8(5) . .
C74 C73 C72 118.8(5) . .
C78 C73 C72 121.2(5) . .
C75 C74 C73 120.4(5) . .
C75 C74 H74 119.8 . .
C73 C74 H74 119.8 . .
C76 C75 C74 117.9(5) . .
C76 C75 H75 121.1 . .
C74 C75 H75 121.1 . .
F3 C76 C77 118.4(5) . .
F3 C76 C75 118.3(5) . .
C77 C76 C75 123.3(5) . .
C76 C77 C78 118.2(5) . .
C76 C77 H77 120.9 . .
C78 C77 H77 120.9 . .
C77 C78 C73 120.4(5) . .
C77 C78 H78 119.8 . .
C73 C78 H78 119.8 . .

loop_
_geom_bond_atom_site_label_1
_geom_bond_atom_site_label_2
_geom_bond_distance
_geom_bond_site_symmetry_2
Tb1 O4 2.318(3) .
Tb1 O8 2.334(3) .
Tb1 O3 2.339(3) .
Tb1 O5 2.368(3) .
Tb1 O6 2.377(3) .
Tb1 O7 2.392(3) 3_676
Tb1 N1 2.542(3) .
Tb1 N3 2.545(4) .
Tb1 Tb2 3.5690(6) .
Tb1 Tb2 3.8728(14) 3_676
Tb2 O2 2.300(3) .
Tb2 O8 2.331(3) 3_676
Tb2 O1 2.331(3) .
Tb2 O5 2.371(3) .
Tb2 O8 2.377(3) .
Tb2 O7 2.379(3) .
Tb2 O6 2.418(3) .
Tb2 N5 2.525(3) .
Tb2 Tb2 3.8223(10) 3_676
Tb2 Tb1 3.8728(14) 3_676
F1 C44 1.363(5) .
F2 C60 1.372(6) .
F3 C76 1.354(6) .
O1 C9 1.256(5) .
O2 C7 1.275(5) .
O3 C22 1.263(5) .
O4 C24 1.272(5) .
O5 C38 1.333(5) .
O6 C54 1.337(5) .
O7 C70 1.337(5) .
O7 Tb1 2.391(3) 3_676
O8 Tb2 2.331(3) 3_676
O8 H8 1.0000 .
N1 C31 1.326(5) .
N1 C39 1.366(5) .
N2 C40 1.263(5) .
N2 C35 1.409(5) .
N3 C47 1.323(5) .
N3 C55 1.371(5) .
N4 C56 1.289(6) .
N4 C51 1.416(5) .
N5 C63 1.321(5) .
N5 C71 1.373(5) .
N6 C72 1.286(6) .
N6 C67 1.407(5) .
C1 C2 1.374(6) .
C1 C6 1.397(6) .
C1 H1 0.9500 .
C2 C3 1.382(7) .
C2 H2 0.9500 .
C3 C4 1.368(7) .
C3 H3 0.9500 .
C4 C5 1.392(6) .
C4 H4 0.9500 .
C5 C6 1.380(6) .
C5 H5 0.9500 .
C6 C7 1.488(6) .
C7 C8 1.380(6) .
C8 C9 1.402(6) .
C8 H8A 0.9500 .
C9 C10 1.485(6) .
C10 C15 1.387(6) .
C10 C11 1.397(6) .
C11 C12 1.389(6) .
C11 H11 0.9500 .
C12 C13 1.375(7) .
C12 H12 0.9500 .
C13 C14 1.371(6) .
C13 H13 0.9500 .
C14 C15 1.385(6) .
C14 H14 0.9500 .
C15 H15 0.9500 .
C16 C21 1.373(6) .
C16 C17 1.391(6) .
C16 H16 0.9500 .
C17 C18 1.368(6) .
C17 H17 0.9500 .
C18 C19 1.385(7) .
C18 H18 0.9500 .
C19 C20 1.388(6) .
C19 H19 0.9500 .
C20 C21 1.389(6) .
C20 H20 0.9500 .
C21 C22 1.500(6) .
C22 C23 1.391(6) .
C23 C24 1.393(6) .
C23 H23 0.9500 .
C24 C25 1.491(6) .
C25 C30 1.375(6) .
C25 C26 1.391(6) .
C26 C27 1.387(7) .
C26 H26 0.9500 .
C27 C28 1.359(8) .
C27 H27 0.9500 .
C28 C29 1.372(7) .
C28 H28 0.9500 .
C29 C30 1.383(6) .
C29 H29 0.9500 .
C30 H30 0.9500 .
C31 C32 1.387(6) .
C31 H31 0.9500 .
C32 C33 1.351(6) .
C32 H32 0.9500 .
C33 C34 1.397(6) .
C33 H33 0.9500 .
C34 C39 1.420(5) .
C34 C35 1.421(6) .
C35 C36 1.359(6) .
C36 C37 1.399(5) .
C36 H36 0.9500 .
C37 C38 1.373(6) .
C37 H37 0.9500 .
C38 C39 1.424(5) .
C40 C41 1.465(6) .
C40 H40 0.9500 .
C41 C42 1.386(6) .
C41 C46 1.393(6) .
C42 C43 1.372(6) .
C42 H42 0.9500 .
C43 C44 1.353(8) .
C43 H43 0.9500 .
C44 C45 1.354(8) .
C45 C46 1.398(7) .
C45 H45 0.9500 .
C46 H46 0.9500 .
C47 C48 1.390(6) .
C47 H47 0.9500 .
C48 C49 1.365(6) .
C48 H48 0.9500 .
C49 C50 1.408(6) .
C49 H49 0.9500 .
C50 C55 1.413(6) .
C50 C51 1.425(6) .
C51 C52 1.371(6) .
C52 C53 1.389(6) .
C52 H52 0.9500 .
C53 C54 1.384(6) .
C53 H53 0.9500 .
C54 C55 1.421(6) .
C56 C57 1.459(6) .
C56 H56 0.9500 .
C57 C62 1.364(7) .
C57 C58 1.395(7) .
C58 C59 1.382(7) .
C58 H58 0.9500 .
C59 C60 1.377(9) .
C59 H59 0.9500 .
C60 C61 1.357(9) .
C61 C62 1.386(7) .
C61 H61 0.9500 .
C62 H62 0.9500 .
C63 C64 1.403(6) .
C63 H63 0.9500 .
C64 C65 1.373(6) .
C64 H64 0.9500 .
C65 C66 1.413(6) .
C65 H65 0.9500 .
C66 C67 1.406(6) .
C66 C71 1.423(5) .
C67 C68 1.380(6) .
C68 C69 1.406(6) .
C68 H68 0.9500 .
C69 C70 1.372(6) .
C69 H69 0.9500 .
C70 C71 1.422(6) .
C72 C73 1.456(6) .
C72 H72 0.9500 .
C73 C74 1.386(7) .
C73 C78 1.390(7) .
C74 C75 1.382(7) .
C74 H74 0.9500 .
C75 C76 1.378(8) .
C75 H75 0.9500 .
C76 C77 1.366(8) .
C77 C78 1.380(7) .
C77 H77 0.9500 .
C78 H78 0.9500 .

loop_
_geom_torsion_atom_site_label_1
_geom_torsion_atom_site_label_2
_geom_torsion_atom_site_label_3
_geom_torsion_atom_site_label_4
_geom_torsion
_geom_torsion_site_symmetry_1
_geom_torsion_site_symmetry_4
O4 Tb1 Tb2 O2 -123.4(5) . .
O8 Tb1 Tb2 O2 -129.55(14) . .
O3 Tb1 Tb2 O2 -80.55(12) . .
O5 Tb1 Tb2 O2 105.85(14) . .
O6 Tb1 Tb2 O2 -8.36(13) . .
O7 Tb1 Tb2 O2 175.22(11) 3_676 .
N1 Tb1 Tb2 O2 91.40(12) . .
N3 Tb1 Tb2 O2 8.10(12) . .
Tb2 Tb1 Tb2 O2 -164.83(9) 3_676 .
O4 Tb1 Tb2 O8 63.9(5) . 3_676
O8 Tb1 Tb2 O8 57.69(14) . 3_676
O3 Tb1 Tb2 O8 106.68(10) . 3_676
O5 Tb1 Tb2 O8 -66.91(12) . 3_676
O6 Tb1 Tb2 O8 178.88(12) . 3_676
O7 Tb1 Tb2 O8 2.46(9) 3_676 3_676
N1 Tb1 Tb2 O8 -81.36(10) . 3_676
N3 Tb1 Tb2 O8 -164.66(10) . 3_676
Tb2 Tb1 Tb2 O8 22.41(7) 3_676 3_676
O4 Tb1 Tb2 O1 146.6(5) . .
O8 Tb1 Tb2 O1 140.37(13) . .
O3 Tb1 Tb2 O1 -170.64(11) . .
O5 Tb1 Tb2 O1 15.76(13) . .
O6 Tb1 Tb2 O1 -98.44(13) . .
O7 Tb1 Tb2 O1 85.13(11) 3_676 .
N1 Tb1 Tb2 O1 1.31(12) . .
N3 Tb1 Tb2 O1 -81.99(11) . .
Tb2 Tb1 Tb2 O1 105.08(9) 3_676 .
O4 Tb1 Tb2 O5 130.8(5) . .
O8 Tb1 Tb2 O5 124.60(15) . .
O3 Tb1 Tb2 O5 173.60(13) . .
O6 Tb1 Tb2 O5 -114.21(14) . .
O7 Tb1 Tb2 O5 69.37(12) 3_676 .
N1 Tb1 Tb2 O5 -14.45(13) . .
N3 Tb1 Tb2 O5 -97.75(13) . .
Tb2 Tb1 Tb2 O5 89.32(11) 3_676 .
O4 Tb1 Tb2 O8 6.2(5) . .
O3 Tb1 Tb2 O8 48.99(12) . .
O5 Tb1 Tb2 O8 -124.60(15) . .
O6 Tb1 Tb2 O8 121.19(14) . .
O7 Tb1 Tb2 O8 -55.23(12) 3_676 .
N1 Tb1 Tb2 O8 -139.05(13) . .
N3 Tb1 Tb2 O8 137.65(13) . .
Tb2 Tb1 Tb2 O8 -35.28(10) 3_676 .
O4 Tb1 Tb2 O7 6.4(5) . .
O8 Tb1 Tb2 O7 0.20(14) . .
O3 Tb1 Tb2 O7 49.20(13) . .
O5 Tb1 Tb2 O7 -124.40(15) . .
O6 Tb1 Tb2 O7 121.39(15) . .
O7 Tb1 Tb2 O7 -55.03(16) 3_676 .
N1 Tb1 Tb2 O7 -138.85(14) . .
N3 Tb1 Tb2 O7 137.85(13) . .
Tb2 Tb1 Tb2 O7 -35.08(11) 3_676 .
O4 Tb1 Tb2 O6 -115.0(5) . .
O8 Tb1 Tb2 O6 -121.19(14) . .
O3 Tb1 Tb2 O6 -72.19(12) . .
O5 Tb1 Tb2 O6 114.21(14) . .
O7 Tb1 Tb2 O6 -176.42(12) 3_676 .
N1 Tb1 Tb2 O6 99.76(13) . .
N3 Tb1 Tb2 O6 16.46(12) . .
Tb2 Tb1 Tb2 O6 -156.47(10) 3_676 .
O4 Tb1 Tb2 N5 -52.5(5) . .
O8 Tb1 Tb2 N5 -58.67(12) . .
O3 Tb1 Tb2 N5 -9.67(10) . .
O5 Tb1 Tb2 N5 176.73(13) . .
O6 Tb1 Tb2 N5 62.52(12) . .
O7 Tb1 Tb2 N5 -113.90(10) 3_676 .
N1 Tb1 Tb2 N5 162.28(11) . .
N3 Tb1 Tb2 N5 78.98(11) . .
Tb2 Tb1 Tb2 N5 -93.95(8) 3_676 .
O4 Tb1 Tb2 Tb2 41.5(5) . 3_676
O8 Tb1 Tb2 Tb2 35.28(10) . 3_676
O3 Tb1 Tb2 Tb2 84.28(7) . 3_676
O5 Tb1 Tb2 Tb2 -89.32(10) . 3_676
O6 Tb1 Tb2 Tb2 156.47(10) . 3_676
O7 Tb1 Tb2 Tb2 -19.95(7) 3_676 3_676
N1 Tb1 Tb2 Tb2 -103.77(8) . 3_676
N3 Tb1 Tb2 Tb2 172.93(8) . 3_676
O4 Tb1 Tb2 Tb1 41.5(5) . 3_676
O8 Tb1 Tb2 Tb1 35.29(10) . 3_676
O3 Tb1 Tb2 Tb1 84.28(7) . 3_676
O5 Tb1 Tb2 Tb1 -89.32(10) . 3_676
O6 Tb1 Tb2 Tb1 156.47(10) . 3_676
O7 Tb1 Tb2 Tb1 -19.95(7) 3_676 3_676
N1 Tb1 Tb2 Tb1 -103.77(8) . 3_676
N3 Tb1 Tb2 Tb1 172.93(8) . 3_676
Tb2 Tb1 Tb2 Tb1 0.001(1) 3_676 3_676
O2 Tb2 O1 C9 21.9(4) . .
O8 Tb2 O1 C9 -128.5(4) 3_676 .
O5 Tb2 O1 C9 154.1(4) . .
O8 Tb2 O1 C9 -168.5(3) . .
O7 Tb2 O1 C9 -58.8(4) . .
O6 Tb2 O1 C9 95.1(4) . .
N5 Tb2 O1 C9 -8.1(5) . .
Tb1 Tb2 O1 C9 143.7(4) . .
Tb2 Tb2 O1 C9 -142.9(4) 3_676 .
Tb1 Tb2 O1 C9 -94.7(4) 3_676 .
O8 Tb2 O2 C7 22.7(5) 3_676 .
O1 Tb2 O2 C7 -28.4(4) . .
O5 Tb2 O2 C7 -94.1(4) . .
O8 Tb2 O2 C7 160.9(3) . .
O7 Tb2 O2 C7 62.0(4) . .
O6 Tb2 O2 C7 -151.3(4) . .
N5 Tb2 O2 C7 130.3(4) . .
Tb1 Tb2 O2 C7 -145.7(4) . .
Tb2 Tb2 O2 C7 92.4(5) 3_676 .
Tb1 Tb2 O2 C7 48.8(4) 3_676 .
O4 Tb1 O3 C22 14.3(4) . .
O8 Tb1 O3 C22 -128.2(4) . .
O5 Tb1 O3 C22 -152.8(3) . .
O6 Tb1 O3 C22 160.5(4) . .
O7 Tb1 O3 C22 -65.2(4) 3_676 .
N1 Tb1 O3 C22 37.5(5) . .
N3 Tb1 O3 C22 94.3(4) . .
Tb2 Tb1 O3 C22 -159.5(4) . .
Tb2 Tb1 O3 C22 -98.4(4) 3_676 .
O8 Tb1 O4 C24 28.7(4) . .
O3 Tb1 O4 C24 -20.9(4) . .
O5 Tb1 O4 C24 145.4(3) . .
O6 Tb1 O4 C24 -82.2(4) . .
O7 Tb1 O4 C24 85.3(4) 3_676 .
N1 Tb1 O4 C24 169.7(4) . .
N3 Tb1 O4 C24 -109.7(4) . .
Tb2 Tb1 O4 C24 23.4(7) . .
Tb2 Tb1 O4 C24 62.2(4) 3_676 .
O4 Tb1 O5 C38 6.4(4) . .
O8 Tb1 O5 C38 140.3(3) . .
O3 Tb1 O5 C38 165.1(3) . .
O6 Tb1 O5 C38 -143.3(3) . .
O7 Tb1 O5 C38 68.3(3) 3_676 .
N1 Tb1 O5 C38 -20.1(3) . .
N3 Tb1 O5 C38 -89.3(3) . .
Tb2 Tb1 O5 C38 175.2(3) . .
Tb2 Tb1 O5 C38 104.3(3) 3_676 .
O4 Tb1 O5 Tb2 -168.78(12) . .
O8 Tb1 O5 Tb2 -34.91(9) . .
O3 Tb1 O5 Tb2 -10.1(2) . .
O6 Tb1 O5 Tb2 41.48(9) . .
O7 Tb1 O5 Tb2 -106.91(11) 3_676 .
N1 Tb1 O5 Tb2 164.75(14) . .
N3 Tb1 O5 Tb2 95.52(11) . .
Tb2 Tb1 O5 Tb2 -70.90(7) 3_676 .
O2 Tb2 O5 C38 80.7(4) . .
O8 Tb2 O5 C38 -64.1(4) 3_676 .
O1 Tb2 O5 C38 20.1(4) . .
O8 Tb2 O5 C38 -138.8(4) . .
O7 Tb2 O5 C38 -54.1(5) . .
O6 Tb2 O5 C38 145.9(4) . .
N5 Tb2 O5 C38 -178.0(4) . .
Tb1 Tb2 O5 C38 -173.2(5) . .
Tb2 Tb2 O5 C38 -101.2(4) 3_676 .
Tb1 Tb2 O5 C38 -63.2(4) 3_676 .
O2 Tb2 O5 Tb1 -106.09(12) . .
O8 Tb2 O5 Tb1 109.12(11) 3_676 .
O1 Tb2 O5 Tb1 -166.67(11) . .
O8 Tb2 O5 Tb1 34.37(9) . .
O7 Tb2 O5 Tb1 119.09(15) . .
O6 Tb2 O5 Tb1 -40.90(9) . .
N5 Tb2 O5 Tb1 -4.83(19) . .
Tb2 Tb2 O5 Tb1 72.01(8) 3_676 .
Tb1 Tb2 O5 Tb1 109.99(7) 3_676 .
O4 Tb1 O6 C54 -28.0(3) . .
O8 Tb1 O6 C54 -158.9(3) . .
O3 Tb1 O6 C54 -85.4(3) . .
O5 Tb1 O6 C54 124.1(3) . .
O7 Tb1 O6 C54 169.4(3) 3_676 .
N1 Tb1 O6 C54 70.7(3) . .
N3 Tb1 O6 C54 1.8(3) . .
Tb2 Tb1 O6 C54 164.5(3) . .
Tb2 Tb1 O6 C54 -174.5(3) 3_676 .
O4 Tb1 O6 Tb2 167.52(11) . .
O8 Tb1 O6 Tb2 36.59(9) . .
O3 Tb1 O6 Tb2 110.13(10) . .
O5 Tb1 O6 Tb2 -40.37(9) . .
O7 Tb1 O6 Tb2 4.97(16) 3_676 .
N1 Tb1 O6 Tb2 -93.82(11) . .
N3 Tb1 O6 Tb2 -162.72(13) . .
Tb2 Tb1 O6 Tb2 20.98(8) 3_676 .
O2 Tb2 O6 C54 13.4(4) . .
O8 Tb2 O6 C54 -161.4(3) 3_676 .
O1 Tb2 O6 C54 -52.2(4) . .
O5 Tb2 O6 C54 -119.3(4) . .
O8 Tb2 O6 C54 163.9(4) . .
O7 Tb2 O6 C54 79.7(4) . .
N5 Tb2 O6 C54 84.7(4) . .
Tb1 Tb2 O6 C54 -159.9(4) . .
Tb2 Tb2 O6 C54 178.8(4) 3_676 .
Tb1 Tb2 O6 C54 149.7(3) 3_676 .
O2 Tb2 O6 Tb1 173.25(10) . .
O8 Tb2 O6 Tb1 -1.54(16) 3_676 .
O1 Tb2 O6 Tb1 107.63(11) . .
O5 Tb2 O6 Tb1 40.55(9) . .
O8 Tb2 O6 Tb1 -36.20(9) . .
O7 Tb2 O6 Tb1 -120.40(14) . .
N5 Tb2 O6 Tb1 -115.48(11) . .
Tb2 Tb2 O6 Tb1 -21.31(8) 3_676 .
Tb1 Tb2 O6 Tb1 -50.44(18) 3_676 .
O2 Tb2 O7 C70 52.7(3) . .
O8 Tb2 O7 C70 -152.5(3) 3_676 .
O1 Tb2 O7 C70 124.3(3) . .
O5 Tb2 O7 C70 -162.8(2) . .
O8 Tb2 O7 C70 -88.3(3) . .
O6 Tb2 O7 C70 -15.2(4) . .
N5 Tb2 O7 C70 -20.4(3) . .
Tb1 Tb2 O7 C70 -88.4(3) . .
Tb2 Tb2 O7 C70 -119.3(3) 3_676 .
Tb1 Tb2 O7 C70 -148.2(3) 3_676 .
O2 Tb2 O7 Tb1 -159.17(13) . 3_676
O8 Tb2 O7 Tb1 -4.29(9) 3_676 3_676
O1 Tb2 O7 Tb1 -87.55(12) . 3_676
O5 Tb2 O7 Tb1 -14.6(2) . 3_676
O8 Tb2 O7 Tb1 59.90(12) . 3_676
O6 Tb2 O7 Tb1 133.02(13) . 3_676
N5 Tb2 O7 Tb1 127.78(14) . 3_676
Tb1 Tb2 O7 Tb1 59.77(16) . 3_676
Tb2 Tb2 O7 Tb1 28.85(9) 3_676 3_676
O4 Tb1 O8 Tb2 67.08(15) . 3_676
O3 Tb1 O8 Tb2 116.73(13) . 3_676
O5 Tb1 O8 Tb2 -79.24(12) . 3_676
O6 Tb1 O8 Tb2 -151.69(13) . 3_676
O7 Tb1 O8 Tb2 4.49(10) 3_676 3_676
N1 Tb1 O8 Tb2 -54.34(18) . 3_676
N3 Tb1 O8 Tb2 -176.10(11) . 3_676
Tb2 Tb1 O8 Tb2 -114.14(14) . 3_676
O4 Tb1 O8 Tb2 -178.78(9) . .
O3 Tb1 O8 Tb2 -129.13(12) . .
O5 Tb1 O8 Tb2 34.89(9) . .
O6 Tb1 O8 Tb2 -37.55(9) . .
O7 Tb1 O8 Tb2 118.63(12) 3_676 .
N1 Tb1 O8 Tb2 59.80(16) . .
N3 Tb1 O8 Tb2 -61.96(15) . .
Tb2 Tb1 O8 Tb2 114.14(14) 3_676 .
O2 Tb2 O8 Tb2 -153.76(12) . 3_676
O8 Tb2 O8 Tb2 0.0 3_676 3_676
O1 Tb2 O8 Tb2 42.2(2) . 3_676
O5 Tb2 O8 Tb2 81.97(12) . 3_676
O7 Tb2 O8 Tb2 -62.88(12) . 3_676
O6 Tb2 O8 Tb2 154.21(13) . 3_676
N5 Tb2 O8 Tb2 -124.09(12) . 3_676
Tb1 Tb2 O8 Tb2 117.00(14) . 3_676
Tb1 Tb2 O8 Tb2 -32.27(9) 3_676 3_676
O2 Tb2 O8 Tb1 89.24(16) . .
O8 Tb2 O8 Tb1 -117.00(14) 3_676 .
O1 Tb2 O8 Tb1 -74.83(19) . .
O5 Tb2 O8 Tb1 -35.03(9) . .
O7 Tb2 O8 Tb1 -179.87(9) . .
O6 Tb2 O8 Tb1 37.21(9) . .
N5 Tb2 O8 Tb1 118.91(11) . .
Tb2 Tb2 O8 Tb1 -117.00(14) 3_676 .
Tb1 Tb2 O8 Tb1 -149.27(8) 3_676 .
O4 Tb1 N1 C31 17.1(3) . .
O8 Tb1 N1 C31 155.8(3) . .
O3 Tb1 N1 C31 -5.4(5) . .
O5 Tb1 N1 C31 -178.3(4) . .
O6 Tb1 N1 C31 -123.6(3) . .
O7 Tb1 N1 C31 102.1(4) 3_676 .
N3 Tb1 N1 C31 -63.5(3) . .
Tb2 Tb1 N1 C31 -167.9(3) . .
Tb2 Tb1 N1 C31 127.1(3) 3_676 .
O4 Tb1 N1 C39 -148.6(3) . .
O8 Tb1 N1 C39 -9.8(3) . .
O3 Tb1 N1 C39 -171.0(2) . .
O5 Tb1 N1 C39 16.1(3) . .
O6 Tb1 N1 C39 70.7(3) . .
O7 Tb1 N1 C39 -63.5(3) 3_676 .
N3 Tb1 N1 C39 130.9(3) . .
Tb2 Tb1 N1 C39 26.4(3) . .
Tb2 Tb1 N1 C39 -38.5(3) 3_676 .
O4 Tb1 N3 C47 -20.1(3) . .
O8 Tb1 N3 C47 -156.1(3) . .
O3 Tb1 N3 C47 -93.9(3) . .
O5 Tb1 N3 C47 123.4(3) . .
O6 Tb1 N3 C47 178.6(4) . .
O7 Tb1 N3 C47 22.4(5) 3_676 .
N1 Tb1 N3 C47 63.0(3) . .
Tb2 Tb1 N3 C47 166.5(3) . .
Tb2 Tb1 N3 C47 -165.5(3) 3_676 .
O4 Tb1 N3 C55 161.0(3) . .
O8 Tb1 N3 C55 25.0(3) . .
O3 Tb1 N3 C55 87.1(3) . .
O5 Tb1 N3 C55 -55.6(3) . .
O6 Tb1 N3 C55 -0.3(3) . .
O7 Tb1 N3 C55 -156.5(3) 3_676 .
N1 Tb1 N3 C55 -115.9(3) . .
Tb2 Tb1 N3 C55 -12.4(3) . .
Tb2 Tb1 N3 C55 15.5(5) 3_676 .
O2 Tb2 N5 C63 94.7(3) . .
O8 Tb2 N5 C63 -127.0(3) 3_676 .
O1 Tb2 N5 C63 124.9(3) . .
O5 Tb2 N5 C63 -28.3(4) . .
O8 Tb2 N5 C63 -66.3(3) . .
O7 Tb2 N5 C63 -177.7(4) . .
O6 Tb2 N5 C63 5.5(3) . .
Tb1 Tb2 N5 C63 -31.5(3) . .
Tb2 Tb2 N5 C63 -95.1(3) 3_676 .
Tb1 Tb2 N5 C63 -150.1(3) 3_676 .
O2 Tb2 N5 C71 -71.9(3) . .
O8 Tb2 N5 C71 66.4(3) 3_676 .
O1 Tb2 N5 C71 -41.7(3) . .
O5 Tb2 N5 C71 165.1(2) . .
O8 Tb2 N5 C71 127.2(3) . .
O7 Tb2 N5 C71 15.7(2) . .
O6 Tb2 N5 C71 -161.1(3) . .
Tb1 Tb2 N5 C71 161.9(2) . .
Tb2 Tb2 N5 C71 98.3(3) 3_676 .
Tb1 Tb2 N5 C71 43.3(3) 3_676 .
C6 C1 C2 C3 1.7(8) . .
C1 C2 C3 C4 0.3(8) . .
C2 C3 C4 C5 -1.8(9) . .
C3 C4 C5 C6 1.4(9) . .
C4 C5 C6 C1 0.6(8) . .
C4 C5 C6 C7 -176.1(5) . .
C2 C1 C6 C5 -2.1(7) . .
C2 C1 C6 C7 174.8(4) . .
Tb2 O2 C7 C8 24.4(7) . .
Tb2 O2 C7 C6 -154.4(3) . .
C5 C6 C7 O2 -163.7(4) . .
C1 C6 C7 O2 19.6(6) . .
C5 C6 C7 C8 17.4(7) . .
C1 C6 C7 C8 -159.3(5) . .
O2 C7 C8 C9 1.7(8) . .
C6 C7 C8 C9 -179.5(4) . .
Tb2 O1 C9 C8 -11.8(7) . .
Tb2 O1 C9 C10 171.2(3) . .
C7 C8 C9 O1 -7.5(8) . .
C7 C8 C9 C10 169.4(4) . .
O1 C9 C10 C15 22.5(6) . .
C8 C9 C10 C15 -154.7(4) . .
O1 C9 C10 C11 -158.0(4) . .
C8 C9 C10 C11 24.9(7) . .
C15 C10 C11 C12 0.4(7) . .
C9 C10 C11 C12 -179.2(4) . .
C10 C11 C12 C13 -0.2(7) . .
C11 C12 C13 C14 0.2(7) . .
C12 C13 C14 C15 -0.4(7) . .
C13 C14 C15 C10 0.5(7) . .
C11 C10 C15 C14 -0.5(7) . .
C9 C10 C15 C14 179.0(4) . .
C21 C16 C17 C18 1.9(7) . .
C16 C17 C18 C19 -0.7(7) . .
C17 C18 C19 C20 0.0(8) . .
C18 C19 C20 C21 -0.5(7) . .
C17 C16 C21 C20 -2.3(7) . .
C17 C16 C21 C22 176.1(4) . .
C19 C20 C21 C16 1.6(7) . .
C19 C20 C21 C22 -176.7(4) . .
Tb1 O3 C22 C23 -4.9(7) . .
Tb1 O3 C22 C21 177.4(3) . .
C16 C21 C22 O3 -12.1(6) . .
C20 C21 C22 O3 166.3(4) . .
C16 C21 C22 C23 170.2(4) . .
C20 C21 C22 C23 -11.4(6) . .
O3 C22 C23 C24 -8.9(7) . .
C21 C22 C23 C24 168.7(4) . .
Tb1 O4 C24 C23 18.1(6) . .
Tb1 O4 C24 C25 -163.8(3) . .
C22 C23 C24 O4 2.5(7) . .
C22 C23 C24 C25 -175.6(4) . .
O4 C24 C25 C30 -22.3(6) . .
C23 C24 C25 C30 155.9(4) . .
O4 C24 C25 C26 158.3(4) . .
C23 C24 C25 C26 -23.5(6) . .
C30 C25 C26 C27 1.0(8) . .
C24 C25 C26 C27 -179.6(5) . .
C25 C26 C27 C28 -2.0(9) . .
C26 C27 C28 C29 1.6(9) . .
C27 C28 C29 C30 -0.2(9) . .
C26 C25 C30 C29 0.4(7) . .
C24 C25 C30 C29 -179.1(4) . .
C28 C29 C30 C25 -0.8(8) . .
C39 N1 C31 C32 -0.3(7) . .
Tb1 N1 C31 C32 -165.5(4) . .
N1 C31 C32 C33 0.2(8) . .
C31 C32 C33 C34 1.3(7) . .
C32 C33 C34 C39 -2.6(7) . .
C32 C33 C34 C35 174.9(4) . .
C40 N2 C35 C36 46.6(7) . .
C40 N2 C35 C34 -135.6(4) . .
C33 C34 C35 C36 -177.2(4) . .
C39 C34 C35 C36 0.2(6) . .
C33 C34 C35 N2 4.8(6) . .
C39 C34 C35 N2 -177.8(4) . .
N2 C35 C36 C37 175.3(4) . .
C34 C35 C36 C37 -2.5(6) . .
C35 C36 C37 C38 1.6(7) . .
Tb1 O5 C38 C37 -157.3(3) . .
Tb2 O5 C38 C37 14.9(7) . .
Tb1 O5 C38 C39 22.3(5) . .
Tb2 O5 C38 C39 -165.5(3) . .
C36 C37 C38 O5 -178.9(4) . .
C36 C37 C38 C39 1.5(6) . .
C31 N1 C39 C34 -1.1(6) . .
Tb1 N1 C39 C34 166.0(3) . .
C31 N1 C39 C38 -179.1(4) . .
Tb1 N1 C39 C38 -12.0(4) . .
C33 C34 C39 N1 2.5(6) . .
C35 C34 C39 N1 -175.0(4) . .
C33 C34 C39 C38 -179.5(4) . .
C35 C34 C39 C38 2.9(6) . .
O5 C38 C39 N1 -5.3(6) . .
C37 C38 C39 N1 174.3(4) . .
O5 C38 C39 C34 176.6(4) . .
C37 C38 C39 C34 -3.8(6) . .
C35 N2 C40 C41 -177.9(4) . .
N2 C40 C41 C42 12.3(7) . .
N2 C40 C41 C46 -168.2(4) . .
C46 C41 C42 C43 0.4(7) . .
C40 C41 C42 C43 179.9(4) . .
C41 C42 C43 C44 -0.3(7) . .
C42 C43 C44 C45 0.6(8) . .
C42 C43 C44 F1 -179.8(5) . .
C43 C44 C45 C46 -1.1(8) . .
F1 C44 C45 C46 179.4(5) . .
C42 C41 C46 C45 -0.8(7) . .
C40 C41 C46 C45 179.7(4) . .
C44 C45 C46 C41 1.1(8) . .
C55 N3 C47 C48 1.3(6) . .
Tb1 N3 C47 C48 -177.7(3) . .
N3 C47 C48 C49 -2.3(7) . .
C47 C48 C49 C50 0.8(7) . .
C48 C49 C50 C55 1.4(6) . .
C48 C49 C50 C51 -175.3(4) . .
C56 N4 C51 C52 -38.0(7) . .
C56 N4 C51 C50 142.0(4) . .
C49 C50 C51 C52 -179.4(4) . .
C55 C50 C51 C52 4.0(7) . .
C49 C50 C51 N4 0.7(7) . .
C55 C50 C51 N4 -175.9(4) . .
N4 C51 C52 C53 178.5(4) . .
C50 C51 C52 C53 -1.5(7) . .
C51 C52 C53 C54 -0.7(7) . .
Tb1 O6 C54 C53 176.0(3) . .
Tb2 O6 C54 C53 -27.9(6) . .
Tb1 O6 C54 C55 -3.0(5) . .
Tb2 O6 C54 C55 153.1(3) . .
C52 C53 C54 O6 -178.8(4) . .
C52 C53 C54 C55 0.2(6) . .
C47 N3 C55 C50 1.2(6) . .
Tb1 N3 C55 C50 -179.8(3) . .
C47 N3 C55 C54 -180.0(4) . .
Tb1 N3 C55 C54 -0.9(4) . .
C49 C50 C55 N3 -2.5(6) . .
C51 C50 C55 N3 174.3(4) . .
C49 C50 C55 C54 178.7(4) . .
C51 C50 C55 C54 -4.5(6) . .
O6 C54 C55 N3 2.5(5) . .
C53 C54 C55 N3 -176.5(4) . .
O6 C54 C55 C50 -178.6(4) . .
C53 C54 C55 C50 2.4(6) . .
C51 N4 C56 C57 178.3(4) . .
N4 C56 C57 C62 -3.9(8) . .
N4 C56 C57 C58 174.9(4) . .
C62 C57 C58 C59 -1.0(8) . .
C56 C57 C58 C59 -179.9(4) . .
C57 C58 C59 C60 0.0(8) . .
C58 C59 C60 C61 0.1(9) . .
C58 C59 C60 F2 -179.3(4) . .
F2 C60 C61 C62 -179.8(5) . .
C59 C60 C61 C62 0.8(10) . .
C58 C57 C62 C61 2.0(9) . .
C56 C57 C62 C61 -179.2(5) . .
C60 C61 C62 C57 -1.9(9) . .
C71 N5 C63 C64 -0.3(6) . .
Tb2 N5 C63 C64 -166.4(3) . .
N5 C63 C64 C65 -0.1(7) . .
C63 C64 C65 C66 1.1(7) . .
C64 C65 C66 C67 179.3(4) . .
C64 C65 C66 C71 -1.6(6) . .
C65 C66 C67 C68 -176.0(4) . .
C71 C66 C67 C68 4.9(6) . .
C65 C66 C67 N6 4.1(6) . .
C71 C66 C67 N6 -175.1(4) . .
C72 N6 C67 C68 -38.7(7) . .
C72 N6 C67 C66 141.3(4) . .
C66 C67 C68 C69 -4.0(7) . .
N6 C67 C68 C69 176.0(4) . .
C67 C68 C69 C70 -0.8(7) . .
Tb2 O7 C70 C69 -159.0(3) . .
Tb1 O7 C70 C69 57.9(5) 3_676 .
Tb2 O7 C70 C71 23.5(5) . .
Tb1 O7 C70 C71 -119.5(3) 3_676 .
C68 C69 C70 O7 -173.0(4) . .
C68 C69 C70 C71 4.5(6) . .
C63 N5 C71 C70 -178.7(4) . .
Tb2 N5 C71 C70 -10.8(4) . .
C63 N5 C71 C66 -0.2(6) . .
Tb2 N5 C71 C66 167.6(3) . .
O7 C70 C71 N5 -7.3(6) . .
C69 C70 C71 N5 175.1(4) . .
O7 C70 C71 C66 174.2(4) . .
C69 C70 C71 C66 -3.4(6) . .
C67 C66 C71 N5 -179.7(4) . .
C65 C66 C71 N5 1.1(6) . .
C67 C66 C71 C70 -1.3(6) . .
C65 C66 C71 C70 179.5(4) . .
C67 N6 C72 C73 -177.0(4) . .
N6 C72 C73 C74 162.8(5) . .
N6 C72 C73 C78 -12.6(8) . .
C78 C73 C74 C75 1.2(8) . .
C72 C73 C74 C75 -174.2(5) . .
C73 C74 C75 C76 -1.1(9) . .
C74 C75 C76 F3 178.7(5) . .
C74 C75 C76 C77 0.3(9) . .
F3 C76 C77 C78 -178.1(5) . .
C75 C76 C77 C78 0.3(9) . .
C76 C77 C78 C73 -0.1(8) . .
C74 C73 C78 C77 -0.6(7) . .
C72 C73 C78 C77 174.7(5) . .
